data_7712020
loop_
_publ_author_name
'Izod, Keith'
'Madlool, Atheer M.'
'Craig, Alex'
'Waddell, Paul G.'

_publ_section_title
;
 Phosphido-borane-supported stannates.
;
_journal_issue 4
_journal_name_full 'Dalton transactions (Cambridge, England : 2003)'
_journal_page_first 947
_journal_page_last 954
_journal_paper_doi 10.1039/d2dt03587a
_journal_volume 52
_journal_year 2023
_chemical_formula_moiety 'C27 H45 B3 P3 Sn, C16 H32 Li O4'
_chemical_formula_sum 'C43 H77 B3 Li O4 P3 Sn'
_chemical_formula_weight 909.01
_space_group_crystal_system orthorhombic
_space_group_IT_number 61
_space_group_name_Hall '-P 2ac 2ab'
_space_group_name_H-M_alt 'P b c a'
_atom_sites_solution_hydrogens mixed
_audit_creation_date 2022-12-02
_audit_creation_method
;
Olex2 1.3
(compiled 2020.12.01 svn.r5f60950 for OlexSys, GUI svn.r6408)
;
_audit_update_record
;
2022-12-02 deposited with the CCDC.	2022-12-21 downloaded from the CCDC.
;
_cell_angle_alpha 90
_cell_angle_beta 90
_cell_angle_gamma 90
_cell_formula_units_Z 8
_cell_length_a 17.1453(3)
_cell_length_b 19.0113(2)
_cell_length_c 30.2806(5)
_cell_measurement_reflns_used 30684
_cell_measurement_temperature 150.0(2)
_cell_measurement_theta_max 28.3270
_cell_measurement_theta_min 3.6020
_cell_volume 9870.1(3)
_computing_cell_refinement 'CrysAlisPro 1.171.38.42b (Rigaku OD, 2015)'
_computing_data_collection 'CrysAlisPro 1.171.38.42b (Rigaku OD, 2015)'
_computing_data_reduction 'CrysAlisPro 1.171.38.42b (Rigaku OD, 2015)'
_computing_molecular_graphics 'Olex2 1.3 (Dolomanov et al., 2009)'
_computing_publication_material 'Olex2 1.3 (Dolomanov et al., 2009)'
_computing_structure_refinement 'XL  (Sheldrick, 2008)'
_computing_structure_solution 'XT (Sheldrick, 2015)'
_diffrn_ambient_temperature 150.0(2)
_diffrn_detector_area_resol_mean 10.3968
_diffrn_detector_type Atlas
_diffrn_measured_fraction_theta_full 0.998
_diffrn_measured_fraction_theta_max 0.950
_diffrn_measurement_details
;
List of Runs (angles in degrees, time in seconds):

  # Type    Start    End  Width  t~exp~   \w     \q     \k     \f   Frames
#--------------------------------------------------------------------------
  1  \w    -85.00  17.00   0.75   30.00    --   -9.14 -38.00 150.00  136
  2  \w    -23.00  88.00   0.75   30.00    --   10.16  77.00 -30.00  148
  3  \w    -19.00  83.00   0.75   30.00    --   10.16  57.00 150.00  136
  4  \w    -66.00  36.00   0.75   30.00    --   10.16 -38.00-150.00  136
  5  \w    -19.00  83.00   0.75   30.00    --   10.16  57.00  90.00  136
  6  \w     -4.00  41.00   0.75   30.00    --   10.16 -99.00 150.00   60
  7  \w      6.00  57.00   0.75   30.00    --   10.16-110.00  28.00   68
;
_diffrn_measurement_device 'four-circle diffractometer'
_diffrn_measurement_device_type 'Xcalibur, Atlas, Gemini ultra'
_diffrn_measurement_method '\w scans'
_diffrn_radiation_type MoK\a
_diffrn_radiation_wavelength 0.71073
_diffrn_reflns_av_R_equivalents 0.0586
_diffrn_reflns_av_unetI/netI 0.0367
_diffrn_reflns_Laue_measured_fraction_full 0.998
_diffrn_reflns_Laue_measured_fraction_max 0.950
_diffrn_reflns_limit_h_max 22
_diffrn_reflns_limit_h_min -21
_diffrn_reflns_limit_k_max 25
_diffrn_reflns_limit_k_min -24
_diffrn_reflns_limit_l_max 40
_diffrn_reflns_limit_l_min -40
_diffrn_reflns_number 151804
_diffrn_reflns_point_group_measured_fraction_full 0.998
_diffrn_reflns_point_group_measured_fraction_max 0.950
_diffrn_reflns_theta_full 25.242
_diffrn_reflns_theta_max 28.809
_diffrn_reflns_theta_min 3.297
_exptl_absorpt_coefficient_mu 0.651
_exptl_absorpt_correction_T_max 1.00000
_exptl_absorpt_correction_T_min 0.93961
_exptl_absorpt_correction_type multi-scan
_exptl_absorpt_process_details
;
CrysAlisPro 1.171.38.42b (Rigaku Oxford Diffraction, 2015)
Empirical absorption correction using spherical harmonics,
 implemented in SCALE3 ABSPACK scaling algorithm.
;
_exptl_crystal_colour yellow
_exptl_crystal_colour_primary yellow
_exptl_crystal_density_diffrn 1.223
_exptl_crystal_description plate
_exptl_crystal_F_000 3840
_exptl_crystal_size_max 0.46
_exptl_crystal_size_mid 0.16
_exptl_crystal_size_min 0.06
_refine_diff_density_max 0.982
_refine_diff_density_min -0.594
_refine_diff_density_rms 0.069
_refine_ls_extinction_method none
_refine_ls_goodness_of_fit_ref 1.010
_refine_ls_hydrogen_treatment mixed
_refine_ls_matrix_type full
_refine_ls_number_parameters 664
_refine_ls_number_reflns 12235
_refine_ls_number_restraints 1026
_refine_ls_restrained_S_all 0.977
_refine_ls_R_factor_all 0.0773
_refine_ls_R_factor_gt 0.0397
_refine_ls_shift/su_max 0.001
_refine_ls_shift/su_mean 0.000
_refine_ls_structure_factor_coef Fsqd
_refine_ls_weighting_details 'w=1/[\s^2^(Fo^2^)+(0.0325P)^2^+11.2647P] where P=(Fo^2^+2Fc^2^)/3'
_refine_ls_weighting_scheme calc
_refine_ls_wR_factor_gt 0.0795
_refine_ls_wR_factor_ref 0.0931
_reflns_Friedel_coverage 0.000
_reflns_number_gt 8243
_reflns_number_total 12235
_reflns_threshold_expression 'I > 2\s(I)'
_cod_data_source_file d2dt03587a2.cif
_cod_data_source_block kji180017
_cod_depositor_comments 'Adding full bibliography for 7712014--7712020.cif.'
_cod_database_code 7712020
_shelx_shelxl_version_number 2018/3
_shelx_space_group_comment
;
The symmetry employed for this shelxl refinement is uniquely defined
by the following loop, which should always be used as a source of
symmetry information in preference to the above space-group names.
They are only intended as comments.
;
_olex2_refinement_description
;
1. Fixed Uiso
 At 1.2 times of:
  All C(H) groups, All C(H,H) groups
 At 1.5 times of:
  All B(H,H,H) groups, All C(H,H,H) groups
2. Restrained distances
 C37B-C36B \\sim C37A-C36A
 with sigma of 0.02
 C37B-C38B \\sim C37A-C38A
 with sigma of 0.02
 C39B-C38B \\sim C39A-C38A
 with sigma of 0.02
 O3A-C39B \\sim O3A-C39A
 with sigma of 0.02
 O3A-C36B \\sim O3A-C36A
 with sigma of 0.02
 O3B-C39B \\sim O3A-C39A
 with sigma of 0.02
 O3B-C36B \\sim O3A-C36A
 with sigma of 0.02
 O3B-Li1 \\sim O3A-Li1
 with sigma of 0.02
 O4B-C40B \\sim O4A-C40A
 with sigma of 0.02
 O4B-C43B \\sim O4A-C43A
 with sigma of 0.02
 C43B-C42B \\sim C43A-C42A
 with sigma of 0.02
 C42A-C41A \\sim C42B-C41B
 with sigma of 0.02
 C41B-C40B \\sim C41A-C40A
 with sigma of 0.02
 O4B-Li1 \\sim O4A-Li1
 with sigma of 0.02
 O2B-C32B \\sim O2A-C32A
 with sigma of 0.02
 C33B-C32B \\sim C33A-C32A
 with sigma of 0.02
 C34B-C33B \\sim C34A-C33A
 with sigma of 0.02
 C35A-C34A \\sim C35B-C34B
 with sigma of 0.02
 O2A-C35A \\sim O2B-C35B
 with sigma of 0.02
 O2A-Li1 \\sim O2B-Li1
 with sigma of 0.02
3. Uiso/Uaniso restraints and constraints
O3A \\sim C36A \\sim C37A \\sim C38A \\sim C39A \\sim O3B \\sim C36B \\sim C37B
\\sim C38B \\sim C39B: within 2A with sigma of 0.04 and sigma for terminal
atoms of 0.08 within 2A
O2A \\sim C32A \\sim C33A \\sim C34A \\sim C35A \\sim O2B \\sim C32B \\sim C33B
\\sim C34B \\sim C35B: within 2A with sigma of 0.04 and sigma for terminal
atoms of 0.08 within 2A
O4A \\sim C40A \\sim C41A \\sim C42A \\sim C43A \\sim O4B \\sim C40B \\sim C41B
\\sim C42B \\sim C43B: within 2A with sigma of 0.04 and sigma for terminal
atoms of 0.08 within 2A
4. Rigid body (RIGU) restrains
 All non-hydrogen atoms
 with sigma for 1-2 distances of 0.004 and sigma for 1-3 distances of 0.004
5. Others
 Fixed Sof: O2A(0.71974) O3A(0.57918) O4A(0.67672) C32A(0.71974) H32A(0.71974)
 H32B(0.71974) C33A(0.71974) H33A(0.71974) H33B(0.71974) C34A(0.71974)
 H34A(0.71974) H34B(0.71974) C35A(0.71974) H35A(0.71974) H35B(0.71974)
 C36A(0.57918) H36A(0.57918) H36B(0.57918) C37A(0.57918) H37A(0.57918)
 H37B(0.57918) C38A(0.57918) H38A(0.57918) H38B(0.57918) C39A(0.57918)
 H39A(0.57918) H39B(0.57918) C40A(0.67672) H40A(0.67672) H40B(0.67672)
 C41A(0.67672) H41A(0.67672) H41B(0.67672) C42A(0.67672) H42A(0.67672)
 H42B(0.67672) C43A(0.67672) H43A(0.67672) H43B(0.67672) O2B(0.28026)
 O3B(0.42082) O4B(0.32328) C32B(0.28026) H32C(0.28026) H32D(0.28026)
 C33B(0.28026) H33C(0.28026) H33D(0.28026) C34B(0.28026) H34C(0.28026)
 H34D(0.28026) C35B(0.28026) H35C(0.28026) H35D(0.28026) C36B(0.42082)
 H36C(0.42082) H36D(0.42082) C37B(0.42082) H37C(0.42082) H37D(0.42082)
 C38B(0.42082) H38C(0.42082) H38D(0.42082) C39B(0.42082) H39C(0.42082)
 H39D(0.42082) C40B(0.32328) H40C(0.32328) H40D(0.32328) C41B(0.32328)
 H41C(0.32328) H41D(0.32328) C42B(0.32328) H42C(0.32328) H42D(0.32328)
 C43B(0.32328) H43C(0.32328) H43D(0.32328)
6.a Ternary CH refined with riding coordinates:
 C7(H7), C16(H16), C25(H25)
6.b Secondary CH2 refined with riding coordinates:
 C28(H28A,H28B), C29(H29A,H29B), C30(H30A,H30B), C31(H31A,H31B), C32A(H32A,
 H32B), C33A(H33A,H33B), C34A(H34A,H34B), C35A(H35A,H35B), C36A(H36A,H36B),
 C37A(H37A,H37B), C38A(H38A,H38B), C39A(H39A,H39B), C40A(H40A,H40B), C41A(H41A,
 H41B), C42A(H42A,H42B), C43A(H43A,H43B), C32B(H32C,H32D), C33B(H33C,H33D),
 C34B(H34C,H34D), C35B(H35C,H35D), C36B(H36C,H36D), C37B(H37C,H37D), C38B(H38C,
 H38D), C39B(H39C,H39D), C40B(H40C,H40D), C41B(H41C,H41D), C42B(H42C,H42D),
 C43B(H43C,H43D)
6.c Aromatic/amide H refined with riding coordinates:
 C2(H2), C3(H3), C4(H4), C5(H5), C6(H6), C11(H11), C12(H12), C13(H13),
 C14(H14), C15(H15), C20(H20), C21(H21), C22(H22), C23(H23), C24(H24)
6.d Idealised Me refined as rotating group:
 C8(H8A,H8B,H8C), C9(H9A,H9B,H9C), C17(H17A,H17B,H17C), C18(H18A,H18B,H18C),
 C26(H26A,H26B,H26C), C27(H27A,H27B,H27C)
;
_olex2_submission_special_instructions 'No special instructions were received'
_oxdiff_exptl_absorpt_empirical_details
;
Empirical correction (ABSPACK) includes:
- Absorption correction using spherical harmonics
- Frame scaling
;

loop_
_space_group_symop_operation_xyz
'x, y, z'
'-x+1/2, -y, z+1/2'
'-x, y+1/2, -z+1/2'
'x+1/2, -y+1/2, -z'
'-x, -y, -z'
'x-1/2, y, -z-1/2'
'x, -y-1/2, z-1/2'
'-x-1/2, y-1/2, z'

loop_
_atom_site_label
_atom_site_type_symbol
_atom_site_fract_x
_atom_site_fract_y
_atom_site_fract_z
_atom_site_U_iso_or_equiv
_atom_site_adp_type
_atom_site_occupancy
_atom_site_site_symmetry_order
_atom_site_calc_flag
_atom_site_refinement_flags_posn
_atom_site_refinement_flags_adp
_atom_site_refinement_flags_occupancy
_atom_site_disorder_assembly
_atom_site_disorder_group
Sn1 Sn 0.75405(2) 0.45243(2) 0.60210(2) 0.02611(6) Uani 1 1 d . . . . .
P1 P 0.63753(4) 0.52099(4) 0.63824(2) 0.03174(16) Uani 1 1 d . . . . .
P2 P 0.75652(4) 0.51066(3) 0.52324(2) 0.02600(14) Uani 1 1 d . . . . .
P3 P 0.87525(4) 0.51484(3) 0.63834(2) 0.02936(15) Uani 1 1 d . . . . .
O1 O 0.62135(11) 0.25925(10) 0.38999(6) 0.0408(5) Uani 1 1 d . . . . .
C1 C 0.65347(16) 0.61216(14) 0.65498(9) 0.0357(6) Uani 1 1 d . . . . .
C2 C 0.65287(16) 0.66746(14) 0.62486(10) 0.0383(6) Uani 1 1 d . . . . .
H2 H 0.642769 0.658270 0.594555 0.046 Uiso 1 1 calc R U . . .
C3 C 0.6669(2) 0.73603(16) 0.63871(12) 0.0515(8) Uani 1 1 d . . . . .
H3 H 0.665188 0.773522 0.617995 0.062 Uiso 1 1 calc R U . . .
C4 C 0.6834(2) 0.74972(18) 0.68231(13) 0.0673(10) Uani 1 1 d . . . . .
H4 H 0.693749 0.796513 0.691606 0.081 Uiso 1 1 calc R U . . .
C5 C 0.6847(3) 0.6955(2) 0.71249(12) 0.0698(11) Uani 1 1 d . . . . .
H5 H 0.696632 0.705055 0.742549 0.084 Uiso 1 1 calc R U . . .
C6 C 0.6688(2) 0.62706(17) 0.69924(11) 0.0548(9) Uani 1 1 d . . . . .
H6 H 0.668443 0.590197 0.720419 0.066 Uiso 1 1 calc R U . . .
C7 C 0.55758(16) 0.52471(16) 0.59754(10) 0.0422(7) Uani 1 1 d . . . . .
H7 H 0.574369 0.555440 0.572476 0.051 Uiso 1 1 calc R U . . .
C8 C 0.48375(18) 0.55629(18) 0.61797(13) 0.0563(9) Uani 1 1 d . . . . .
H8A H 0.467560 0.527749 0.643312 0.084 Uiso 1 1 calc R U . . .
H8B H 0.441954 0.556888 0.595897 0.084 Uiso 1 1 calc R U . . .
H8C H 0.494491 0.604455 0.627777 0.084 Uiso 1 1 calc R U . . .
C9 C 0.54156(19) 0.45096(18) 0.57946(13) 0.0576(9) Uani 1 1 d . . . . .
H9A H 0.588856 0.432588 0.565421 0.086 Uiso 1 1 calc R U . . .
H9B H 0.499413 0.453225 0.557646 0.086 Uiso 1 1 calc R U . . .
H9C H 0.526148 0.419841 0.603740 0.086 Uiso 1 1 calc R U . . .
C10 C 0.72667(15) 0.60221(13) 0.51816(8) 0.0280(5) Uani 1 1 d . . . . .
C11 C 0.77474(17) 0.65750(13) 0.53176(9) 0.0331(6) Uani 1 1 d . . . . .
H11 H 0.824214 0.647776 0.544492 0.040 Uiso 1 1 calc R U . . .
C12 C 0.75019(19) 0.72670(14) 0.52666(9) 0.0417(7) Uani 1 1 d . . . . .
H12 H 0.783129 0.764195 0.535727 0.050 Uiso 1 1 calc R U . . .
C13 C 0.6782(2) 0.74113(16) 0.50850(10) 0.0486(8) Uani 1 1 d . . . . .
H13 H 0.661818 0.788545 0.504949 0.058 Uiso 1 1 calc R U . . .
C14 C 0.63029(19) 0.68758(17) 0.49560(10) 0.0472(8) Uani 1 1 d . . . . .
H14 H 0.580424 0.697861 0.483532 0.057 Uiso 1 1 calc R U . . .
C15 C 0.65421(16) 0.61793(15) 0.50004(9) 0.0360(6) Uani 1 1 d . . . . .
H15 H 0.620843 0.580949 0.490638 0.043 Uiso 1 1 calc R U . . .
C16 C 0.85909(15) 0.51079(13) 0.50385(9) 0.0312(6) Uani 1 1 d . . . . .
H16 H 0.891608 0.537514 0.525530 0.037 Uiso 1 1 calc R U . . .
C17 C 0.86639(19) 0.54575(16) 0.45865(10) 0.0469(7) Uani 1 1 d . . . . .
H17A H 0.833922 0.520507 0.437240 0.070 Uiso 1 1 calc R U . . .
H17B H 0.920952 0.544429 0.449040 0.070 Uiso 1 1 calc R U . . .
H17C H 0.848986 0.594744 0.460650 0.070 Uiso 1 1 calc R U . . .
C18 C 0.88930(19) 0.43518(15) 0.50129(10) 0.0441(7) Uani 1 1 d . . . . .
H18A H 0.879939 0.411424 0.529523 0.066 Uiso 1 1 calc R U . . .
H18B H 0.945386 0.435652 0.495048 0.066 Uiso 1 1 calc R U . . .
H18C H 0.861942 0.410020 0.477672 0.066 Uiso 1 1 calc R U . . .
C19 C 0.90250(15) 0.60379(13) 0.62174(9) 0.0304(6) Uani 1 1 d . . . . .
C20 C 0.86134(17) 0.66274(14) 0.63586(9) 0.0377(6) Uani 1 1 d . . . . .
H20 H 0.817615 0.657230 0.654812 0.045 Uiso 1 1 calc R U . . .
C21 C 0.8839(2) 0.72980(15) 0.62236(11) 0.0460(7) Uani 1 1 d . . . . .
H21 H 0.856266 0.769868 0.632708 0.055 Uiso 1 1 calc R U . . .
C22 C 0.9460(2) 0.73816(16) 0.59410(11) 0.0510(8) Uani 1 1 d . . . . .
H22 H 0.960577 0.783870 0.584483 0.061 Uiso 1 1 calc R U . . .
C23 C 0.98708(19) 0.68025(16) 0.57975(11) 0.0466(7) Uani 1 1 d . . . . .
H23 H 1.030112 0.686202 0.560344 0.056 Uiso 1 1 calc R U . . .
C24 C 0.96599(16) 0.61332(15) 0.59345(9) 0.0366(6) Uani 1 1 d . . . . .
H24 H 0.994884 0.573707 0.583542 0.044 Uiso 1 1 calc R U . . .
C25 C 0.86234(19) 0.52239(15) 0.69862(9) 0.0425(7) Uani 1 1 d . . . . .
H25 H 0.821743 0.558903 0.704660 0.051 Uiso 1 1 calc R U . . .
C26 C 0.9387(2) 0.54560(19) 0.72005(11) 0.0579(9) Uani 1 1 d . . . . .
H26A H 0.979566 0.511101 0.713487 0.087 Uiso 1 1 calc R U . . .
H26B H 0.931614 0.548972 0.752095 0.087 Uiso 1 1 calc R U . . .
H26C H 0.953976 0.591636 0.708331 0.087 Uiso 1 1 calc R U . . .
C27 C 0.8348(2) 0.45277(17) 0.71774(11) 0.0583(9) Uani 1 1 d . . . . .
H27A H 0.785233 0.439395 0.703969 0.087 Uiso 1 1 calc R U . . .
H27B H 0.827463 0.457649 0.749686 0.087 Uiso 1 1 calc R U . . .
H27C H 0.873917 0.416362 0.711879 0.087 Uiso 1 1 calc R U . . .
C28 C 0.5535(2) 0.21663(18) 0.39544(12) 0.0541(9) Uani 1 1 d . . . . .
H28A H 0.565948 0.166661 0.389553 0.065 Uiso 1 1 calc R U . . .
H28B H 0.512050 0.231686 0.374704 0.065 Uiso 1 1 calc R U . . .
C29 C 0.5270(3) 0.2257(2) 0.44195(14) 0.0739(12) Uani 1 1 d . . . . .
H29A H 0.469573 0.231022 0.443219 0.089 Uiso 1 1 calc R U . . .
H29B H 0.542192 0.184588 0.460054 0.089 Uiso 1 1 calc R U . . .
C30 C 0.5656(2) 0.2897(2) 0.45806(12) 0.0642(10) Uani 1 1 d . . . . .
H30A H 0.578960 0.285248 0.489747 0.077 Uiso 1 1 calc R U . . .
H30B H 0.531664 0.331314 0.454018 0.077 Uiso 1 1 calc R U . . .
C31 C 0.63785(18) 0.29569(17) 0.43046(10) 0.0460(7) Uani 1 1 d . . . . .
H31A H 0.650169 0.345680 0.424530 0.055 Uiso 1 1 calc R U . . .
H31B H 0.682799 0.273893 0.445748 0.055 Uiso 1 1 calc R U . . .
B1 B 0.6067(3) 0.4636(2) 0.68846(13) 0.0498(9) Uani 1 1 d . . . . .
H1A H 0.656(2) 0.4659(19) 0.7129(12) 0.075 Uiso 1 1 d . U . . .
H1B H 0.554(2) 0.4882(19) 0.7014(12) 0.075 Uiso 1 1 d . U . . .
H1C H 0.603(2) 0.411(2) 0.6755(12) 0.075 Uiso 1 1 d . U . . .
B2 B 0.6949(2) 0.45088(19) 0.48443(13) 0.0442(8) Uani 1 1 d . . . . .
H2A H 0.632(2) 0.4595(17) 0.4926(11) 0.066 Uiso 1 1 d . U . . .
H2B H 0.713(2) 0.3960(19) 0.4924(11) 0.066 Uiso 1 1 d . U . . .
H2C H 0.705(2) 0.4695(18) 0.4505(12) 0.066 Uiso 1 1 d . U . . .
B3 B 0.9575(2) 0.44710(18) 0.62519(12) 0.0381(7) Uani 1 1 d . . . . .
H3A H 0.9632(19) 0.4482(16) 0.5875(11) 0.057 Uiso 1 1 d . U . . .
H3B H 1.0103(19) 0.4649(16) 0.6438(11) 0.057 Uiso 1 1 d . U . . .
H3C H 0.9349(18) 0.3933(17) 0.6452(10) 0.057 Uiso 1 1 d . U . . .
Li1 Li 0.6889(3) 0.2601(3) 0.34001(16) 0.0404(10) Uani 1 1 d D . . . .
O2A O 0.6355(4) 0.2333(4) 0.2877(2) 0.0464(14) Uani 0.7197 1 d D U P A 1
O3A O 0.7723(9) 0.1933(9) 0.3483(6) 0.044(3) Uani 0.5792 1 d D U P A 1
O4A O 0.7444(6) 0.3488(4) 0.3395(4) 0.045(2) Uani 0.6767 1 d D U P A 1
C32A C 0.6073(6) 0.1619(3) 0.2814(2) 0.0617(18) Uani 0.7197 1 d D U P A 1
H32A H 0.608564 0.135698 0.309682 0.074 Uiso 0.7197 1 calc R U P A 1
H32B H 0.640199 0.136720 0.259691 0.074 Uiso 0.7197 1 calc R U P A 1
C33A C 0.5264(5) 0.1678(4) 0.2651(3) 0.0575(18) Uani 0.7197 1 d D U P A 1
H33A H 0.488658 0.170121 0.289760 0.069 Uiso 0.7197 1 calc R U P A 1
H33B H 0.512717 0.127755 0.245620 0.069 Uiso 0.7197 1 calc R U P A 1
C34A C 0.5288(7) 0.2355(4) 0.2399(4) 0.074(3) Uani 0.7197 1 d D U P A 1
H34A H 0.477093 0.258710 0.240418 0.088 Uiso 0.7197 1 calc R U P A 1
H34B H 0.543630 0.226893 0.208724 0.088 Uiso 0.7197 1 calc R U P A 1
C35A C 0.5896(4) 0.2811(3) 0.2627(2) 0.0629(17) Uani 0.7197 1 d D U P A 1
H35A H 0.622094 0.306257 0.240778 0.076 Uiso 0.7197 1 calc R U P A 1
H35B H 0.564322 0.316147 0.282252 0.076 Uiso 0.7197 1 calc R U P A 1
C36A C 0.7724(10) 0.1429(10) 0.3839(6) 0.056(3) Uani 0.5792 1 d D U P A 1
H36A H 0.737859 0.102490 0.377421 0.067 Uiso 0.5792 1 calc R U P A 1
H36B H 0.756519 0.164792 0.412146 0.067 Uiso 0.5792 1 calc R U P A 1
C37A C 0.8589(7) 0.1210(6) 0.3845(3) 0.059(3) Uani 0.5792 1 d D U P A 1
H37A H 0.892855 0.159028 0.395889 0.071 Uiso 0.5792 1 calc R U P A 1
H37B H 0.867387 0.077660 0.401910 0.071 Uiso 0.5792 1 calc R U P A 1
C38A C 0.8714(6) 0.1087(5) 0.3357(3) 0.054(2) Uani 0.5792 1 d D U P A 1
H38A H 0.842182 0.067272 0.324731 0.065 Uiso 0.5792 1 calc R U P A 1
H38B H 0.927264 0.104021 0.328019 0.065 Uiso 0.5792 1 calc R U P A 1
C39A C 0.8359(6) 0.1792(6) 0.3189(4) 0.058(3) Uani 0.5792 1 d D U P A 1
H39A H 0.875082 0.217445 0.320134 0.069 Uiso 0.5792 1 calc R U P A 1
H39B H 0.817219 0.174452 0.288088 0.069 Uiso 0.5792 1 calc R U P A 1
C40A C 0.7297(7) 0.4105(6) 0.3132(4) 0.052(3) Uani 0.6767 1 d D U P A 1
H40A H 0.680999 0.433736 0.322971 0.062 Uiso 0.6767 1 calc R U P A 1
H40B H 0.724112 0.397497 0.281701 0.062 Uiso 0.6767 1 calc R U P A 1
C41A C 0.7989(5) 0.4598(7) 0.3193(4) 0.063(2) Uani 0.6767 1 d D U P A 1
H41A H 0.813470 0.482633 0.291096 0.076 Uiso 0.6767 1 calc R U P A 1
H41B H 0.787409 0.496539 0.341545 0.076 Uiso 0.6767 1 calc R U P A 1
C42A C 0.8593(4) 0.4131(4) 0.3344(3) 0.071(2) Uani 0.6767 1 d D U P A 1
H42A H 0.900350 0.438939 0.350647 0.085 Uiso 0.6767 1 calc R U P A 1
H42B H 0.883290 0.387259 0.309466 0.085 Uiso 0.6767 1 calc R U P A 1
C43A C 0.8137(6) 0.3630(4) 0.3652(3) 0.065(3) Uani 0.6767 1 d D U P A 1
H43A H 0.843489 0.319350 0.371147 0.078 Uiso 0.6767 1 calc R U P A 1
H43B H 0.800698 0.386017 0.393606 0.078 Uiso 0.6767 1 calc R U P A 1
O2B O 0.6183(13) 0.2456(11) 0.2922(7) 0.062(5) Uani 0.2803 1 d D U P A 2
O3B O 0.7594(13) 0.1829(12) 0.3470(9) 0.054(5) Uani 0.4208 1 d D U P A 2
O4B O 0.7534(12) 0.3413(9) 0.3301(9) 0.043(4) Uani 0.3233 1 d D U P A 2
C32B C 0.6113(15) 0.1811(10) 0.2672(8) 0.086(5) Uani 0.2803 1 d D U P A 2
H32C H 0.622795 0.138872 0.285174 0.103 Uiso 0.2803 1 calc R U P A 2
H32D H 0.643974 0.181168 0.240206 0.103 Uiso 0.2803 1 calc R U P A 2
C33B C 0.5258(15) 0.1887(13) 0.2571(11) 0.087(6) Uani 0.2803 1 d D U P A 2
H33C H 0.509028 0.152655 0.235495 0.104 Uiso 0.2803 1 calc R U P A 2
H33D H 0.494422 0.183349 0.284316 0.104 Uiso 0.2803 1 calc R U P A 2
C34B C 0.5162(18) 0.2597(12) 0.2386(9) 0.078(6) Uani 0.2803 1 d D U P A 2
H34C H 0.461166 0.274073 0.234315 0.093 Uiso 0.2803 1 calc R U P A 2
H34D H 0.547526 0.268637 0.211679 0.093 Uiso 0.2803 1 calc R U P A 2
C35B C 0.5527(12) 0.2871(10) 0.2807(7) 0.092(5) Uani 0.2803 1 d D U P A 2
H35C H 0.569041 0.336610 0.276498 0.111 Uiso 0.2803 1 calc R U P A 2
H35D H 0.513939 0.285630 0.304884 0.111 Uiso 0.2803 1 calc R U P A 2
C36B C 0.7810(14) 0.1525(15) 0.3884(8) 0.062(5) Uani 0.4208 1 d D U P A 2
H36C H 0.735573 0.129874 0.402762 0.075 Uiso 0.4208 1 calc R U P A 2
H36D H 0.802598 0.188577 0.408532 0.075 Uiso 0.4208 1 calc R U P A 2
C37B C 0.8432(10) 0.0977(8) 0.3763(5) 0.069(4) Uani 0.4208 1 d D U P A 2
H37C H 0.877811 0.087089 0.401570 0.082 Uiso 0.4208 1 calc R U P A 2
H37D H 0.819501 0.053595 0.365263 0.082 Uiso 0.4208 1 calc R U P A 2
C38B C 0.8858(9) 0.1365(7) 0.3403(5) 0.070(4) Uani 0.4208 1 d D U P A 2
H38C H 0.919995 0.105054 0.322816 0.084 Uiso 0.4208 1 calc R U P A 2
H38D H 0.916314 0.176659 0.351786 0.084 Uiso 0.4208 1 calc R U P A 2
C39B C 0.8125(9) 0.1607(10) 0.3137(7) 0.072(5) Uani 0.4208 1 d D U P A 2
H39C H 0.825600 0.199983 0.293500 0.087 Uiso 0.4208 1 calc R U P A 2
H39D H 0.790568 0.121409 0.296179 0.087 Uiso 0.4208 1 calc R U P A 2
C40B C 0.7162(16) 0.4079(12) 0.3225(11) 0.059(5) Uani 0.3233 1 d D U P A 2
H40C H 0.672063 0.414823 0.343122 0.070 Uiso 0.3233 1 calc R U P A 2
H40D H 0.696611 0.411125 0.291819 0.070 Uiso 0.3233 1 calc R U P A 2
C41B C 0.7791(13) 0.4611(14) 0.3306(9) 0.084(6) Uani 0.3233 1 d D U P A 2
H41C H 0.800222 0.478296 0.302197 0.101 Uiso 0.3233 1 calc R U P A 2
H41D H 0.757736 0.501715 0.347120 0.101 Uiso 0.3233 1 calc R U P A 2
C42B C 0.8392(13) 0.4281(9) 0.3556(7) 0.104(6) Uani 0.3233 1 d D U P A 2
H42C H 0.835989 0.442632 0.386993 0.125 Uiso 0.3233 1 calc R U P A 2
H42D H 0.891085 0.441758 0.344053 0.125 Uiso 0.3233 1 calc R U P A 2
C43B C 0.8277(14) 0.3495(10) 0.3515(8) 0.070(6) Uani 0.3233 1 d D U P A 2
H43C H 0.869809 0.328221 0.333588 0.084 Uiso 0.3233 1 calc R U P A 2
H43D H 0.827332 0.326994 0.381005 0.084 Uiso 0.3233 1 calc R U P A 2

loop_
_atom_site_aniso_label
_atom_site_aniso_U_11
_atom_site_aniso_U_22
_atom_site_aniso_U_33
_atom_site_aniso_U_23
_atom_site_aniso_U_13
_atom_site_aniso_U_12
Sn1 0.02971(10) 0.01619(8) 0.03242(9) 0.00315(6) 0.00425(8) 0.00004(7)
P1 0.0300(4) 0.0300(3) 0.0352(4) 0.0067(3) 0.0098(3) 0.0021(3)
P2 0.0291(3) 0.0208(3) 0.0281(3) -0.0013(2) 0.0004(3) -0.0008(3)
P3 0.0323(4) 0.0250(3) 0.0308(4) 0.0028(3) -0.0003(3) 0.0019(3)
O1 0.0369(11) 0.0443(11) 0.0411(11) -0.0126(9) -0.0012(9) -0.0091(9)
C1 0.0358(15) 0.0331(14) 0.0383(15) 0.0014(12) 0.0099(12) 0.0080(12)
C2 0.0362(16) 0.0339(14) 0.0447(17) 0.0020(12) 0.0064(13) 0.0055(12)
C3 0.057(2) 0.0319(15) 0.066(2) 0.0017(15) 0.0135(17) 0.0093(14)
C4 0.092(3) 0.0359(17) 0.074(2) -0.0186(17) 0.014(2) 0.0127(18)
C5 0.103(3) 0.059(2) 0.047(2) -0.0208(17) 0.011(2) 0.009(2)
C6 0.080(3) 0.0449(18) 0.0390(17) -0.0038(14) 0.0151(17) 0.0158(17)
C7 0.0318(15) 0.0442(16) 0.0506(18) 0.0119(14) 0.0027(13) -0.0076(12)
C8 0.0321(16) 0.056(2) 0.081(2) 0.0171(18) 0.0021(16) 0.0047(15)
C9 0.0377(17) 0.063(2) 0.072(2) -0.0057(18) 0.0001(16) -0.0105(16)
C10 0.0334(13) 0.0268(12) 0.0236(12) 0.0016(10) 0.0039(10) 0.0044(10)
C11 0.0388(15) 0.0244(12) 0.0360(14) 0.0023(11) 0.0034(12) 0.0027(11)
C12 0.0592(18) 0.0237(12) 0.0421(15) 0.0032(11) 0.0143(15) 0.0006(13)
C13 0.061(2) 0.0344(16) 0.0501(19) 0.0139(14) 0.0151(16) 0.0193(15)
C14 0.0444(18) 0.0541(18) 0.0432(17) 0.0152(15) 0.0053(14) 0.0221(15)
C15 0.0354(15) 0.0427(15) 0.0300(14) 0.0058(12) 0.0030(12) 0.0052(12)
C16 0.0299(14) 0.0283(13) 0.0354(14) -0.0033(11) 0.0044(11) 0.0016(11)
C17 0.0490(18) 0.0480(18) 0.0438(17) 0.0061(14) 0.0148(14) 0.0064(15)
C18 0.0475(18) 0.0382(16) 0.0466(18) -0.0045(13) 0.0072(14) 0.0121(13)
C19 0.0332(14) 0.0268(13) 0.0312(14) -0.0012(11) -0.0076(11) -0.0020(11)
C20 0.0444(17) 0.0304(14) 0.0384(16) -0.0037(12) -0.0020(13) 0.0006(12)
C21 0.061(2) 0.0267(14) 0.0505(18) -0.0052(13) -0.0083(15) 0.0003(14)
C22 0.058(2) 0.0306(15) 0.064(2) 0.0044(15) -0.0067(16) -0.0130(14)
C23 0.0441(18) 0.0419(16) 0.0538(19) 0.0052(15) 0.0015(15) -0.0111(14)
C24 0.0336(15) 0.0333(14) 0.0429(17) 0.0018(12) -0.0012(12) -0.0037(12)
C25 0.0550(19) 0.0392(15) 0.0334(15) 0.0023(12) 0.0001(13) 0.0138(14)
C26 0.077(2) 0.061(2) 0.0362(17) -0.0067(16) -0.0100(16) 0.0113(18)
C27 0.078(3) 0.057(2) 0.0400(18) 0.0171(16) 0.0111(17) 0.0113(18)
C28 0.0424(18) 0.0514(19) 0.069(2) -0.0168(17) 0.0034(16) -0.0142(15)
C29 0.073(3) 0.060(2) 0.089(3) -0.019(2) 0.037(2) -0.0123(19)
C30 0.064(2) 0.079(3) 0.049(2) -0.0143(18) 0.0106(18) -0.0149(19)
C31 0.0419(17) 0.0562(19) 0.0399(16) -0.0157(14) -0.0063(13) -0.0042(14)
B1 0.053(2) 0.051(2) 0.045(2) 0.0181(18) 0.0171(18) 0.0047(18)
B2 0.050(2) 0.0364(18) 0.046(2) -0.0056(16) -0.0126(17) -0.0072(16)
B3 0.0326(17) 0.0367(17) 0.045(2) -0.0018(15) 0.0027(15) 0.0090(14)
Li1 0.045(3) 0.039(2) 0.037(2) 0.002(2) -0.006(2) 0.0030(19)
O2A 0.058(3) 0.041(3) 0.040(3) -0.001(2) -0.013(2) -0.001(2)
O3A 0.042(4) 0.047(4) 0.042(4) 0.014(3) 0.011(3) 0.013(4)
O4A 0.042(4) 0.044(3) 0.049(5) 0.002(2) -0.010(3) -0.007(3)
C32A 0.100(4) 0.037(3) 0.048(4) -0.009(2) -0.013(3) 0.003(3)
C33A 0.079(4) 0.050(4) 0.043(3) -0.009(3) 0.015(3) -0.028(3)
C34A 0.075(5) 0.075(5) 0.070(4) 0.028(4) -0.038(4) -0.021(4)
C35A 0.061(4) 0.062(3) 0.066(4) 0.019(3) -0.024(3) -0.012(3)
C36A 0.063(6) 0.056(5) 0.048(6) 0.021(5) 0.020(5) 0.020(4)
C37A 0.060(5) 0.075(7) 0.043(4) 0.000(4) 0.000(4) 0.030(5)
C38A 0.051(5) 0.066(6) 0.047(4) 0.009(4) 0.010(3) 0.021(4)
C39A 0.055(5) 0.073(6) 0.045(5) 0.015(4) 0.026(4) 0.014(4)
C40A 0.040(5) 0.049(3) 0.066(5) 0.016(3) -0.004(4) -0.007(3)
C41A 0.060(4) 0.062(4) 0.067(5) 0.008(4) -0.002(3) -0.020(3)
C42A 0.049(3) 0.075(4) 0.089(5) -0.011(3) -0.010(3) -0.020(3)
C43A 0.062(5) 0.058(4) 0.073(6) 0.004(3) -0.035(4) -0.010(4)
O2B 0.091(10) 0.050(8) 0.044(6) -0.015(5) -0.026(7) -0.002(6)
O3B 0.061(9) 0.057(7) 0.044(5) 0.008(5) 0.007(5) 0.019(7)
O4B 0.030(4) 0.049(5) 0.051(10) 0.008(5) -0.002(5) 0.003(4)
C32B 0.097(9) 0.080(10) 0.081(11) -0.035(8) -0.033(9) -0.005(8)
C33B 0.087(9) 0.081(11) 0.092(14) -0.007(9) -0.021(10) -0.027(9)
C34B 0.060(10) 0.099(13) 0.075(10) 0.022(9) -0.020(7) -0.030(9)
C35B 0.113(12) 0.063(8) 0.101(11) 0.016(8) -0.060(9) -0.003(8)
C36B 0.058(8) 0.082(11) 0.046(6) 0.016(6) 0.000(5) 0.030(7)
C37B 0.062(8) 0.061(8) 0.083(9) 0.024(6) 0.011(7) 0.019(6)
C38B 0.062(7) 0.076(9) 0.072(8) 0.021(7) 0.020(5) 0.026(7)
C39B 0.078(9) 0.084(10) 0.055(6) 0.024(7) 0.016(6) 0.039(8)
C40B 0.042(8) 0.047(7) 0.087(13) 0.009(7) 0.010(7) 0.008(5)
C41B 0.087(12) 0.058(7) 0.106(14) -0.008(9) -0.019(10) -0.009(8)
C42B 0.108(12) 0.088(8) 0.116(13) -0.011(9) -0.054(10) -0.026(8)
C43B 0.047(7) 0.072(8) 0.093(14) 0.005(8) -0.028(8) -0.007(6)

loop_
_atom_type_symbol
_atom_type_description
_atom_type_scat_dispersion_real
_atom_type_scat_dispersion_imag
_atom_type_scat_source
C C 0.0033 0.0016 'International Tables Vol C Tables 4.2.6.8 and 6.1.1.4'
H H 0.0000 0.0000 'International Tables Vol C Tables 4.2.6.8 and 6.1.1.4'
B B 0.0013 0.0007 'International Tables Vol C Tables 4.2.6.8 and 6.1.1.4'
Li Li -0.0003 0.0001 'International Tables Vol C Tables 4.2.6.8 and 6.1.1.4'
O O 0.0106 0.0060 'International Tables Vol C Tables 4.2.6.8 and 6.1.1.4'
P P 0.1023 0.0942 'International Tables Vol C Tables 4.2.6.8 and 6.1.1.4'
Sn Sn -0.6537 1.4246 'International Tables Vol C Tables 4.2.6.8 and 6.1.1.4'

loop_
_geom_angle_atom_site_label_1
_geom_angle_atom_site_label_2
_geom_angle_atom_site_label_3
_geom_angle
_geom_angle_site_symmetry_1
_geom_angle_site_symmetry_3
_geom_angle_publ_flag
P1 Sn1 P2 100.47(2) . . ?
P1 Sn1 P3 101.73(2) . . ?
P2 Sn1 P3 100.13(2) . . ?
C1 P1 Sn1 118.24(9) . . ?
C1 P1 C7 105.09(14) . . ?
C1 P1 B1 110.85(16) . . ?
C7 P1 Sn1 107.83(10) . . ?
C7 P1 B1 110.01(17) . . ?
B1 P1 Sn1 104.72(13) . . ?
C10 P2 Sn1 118.30(8) . . ?
C10 P2 C16 103.80(12) . . ?
C10 P2 B2 110.76(15) . . ?
C16 P2 Sn1 107.65(9) . . ?
C16 P2 B2 108.94(15) . . ?
B2 P2 Sn1 107.06(12) . . ?
C19 P3 Sn1 120.32(9) . . ?
C19 P3 C25 103.37(13) . . ?
C19 P3 B3 111.74(14) . . ?
C25 P3 Sn1 110.67(11) . . ?
C25 P3 B3 109.88(15) . . ?
B3 P3 Sn1 100.84(11) . . ?
C28 O1 C31 109.6(2) . . ?
C28 O1 Li1 126.3(2) . . ?
C31 O1 Li1 123.6(2) . . ?
C2 C1 P1 122.3(2) . . ?
C2 C1 C6 118.5(3) . . ?
C6 C1 P1 119.2(2) . . ?
C1 C2 H2 119.7 . . ?
C3 C2 C1 120.6(3) . . ?
C3 C2 H2 119.7 . . ?
C2 C3 H3 119.9 . . ?
C4 C3 C2 120.2(3) . . ?
C4 C3 H3 119.9 . . ?
C3 C4 H4 120.0 . . ?
C3 C4 C5 120.0(3) . . ?
C5 C4 H4 120.0 . . ?
C4 C5 H5 119.8 . . ?
C4 C5 C6 120.4(3) . . ?
C6 C5 H5 119.8 . . ?
C1 C6 H6 119.8 . . ?
C5 C6 C1 120.3(3) . . ?
C5 C6 H6 119.8 . . ?
P1 C7 H7 108.4 . . ?
C8 C7 P1 111.1(2) . . ?
C8 C7 H7 108.4 . . ?
C9 C7 P1 109.7(2) . . ?
C9 C7 H7 108.4 . . ?
C9 C7 C8 110.8(3) . . ?
C7 C8 H8A 109.5 . . ?
C7 C8 H8B 109.5 . . ?
C7 C8 H8C 109.5 . . ?
H8A C8 H8B 109.5 . . ?
H8A C8 H8C 109.5 . . ?
H8B C8 H8C 109.5 . . ?
C7 C9 H9A 109.5 . . ?
C7 C9 H9B 109.5 . . ?
C7 C9 H9C 109.5 . . ?
H9A C9 H9B 109.5 . . ?
H9A C9 H9C 109.5 . . ?
H9B C9 H9C 109.5 . . ?
C11 C10 P2 121.9(2) . . ?
C15 C10 P2 119.3(2) . . ?
C15 C10 C11 118.8(2) . . ?
C10 C11 H11 120.0 . . ?
C12 C11 C10 120.0(3) . . ?
C12 C11 H11 120.0 . . ?
C11 C12 H12 119.9 . . ?
C13 C12 C11 120.2(3) . . ?
C13 C12 H12 119.9 . . ?
C12 C13 H13 119.9 . . ?
C14 C13 C12 120.3(3) . . ?
C14 C13 H13 119.9 . . ?
C13 C14 H14 119.9 . . ?
C13 C14 C15 120.3(3) . . ?
C15 C14 H14 119.9 . . ?
C10 C15 C14 120.4(3) . . ?
C10 C15 H15 119.8 . . ?
C14 C15 H15 119.8 . . ?
P2 C16 H16 108.8 . . ?
C17 C16 P2 111.24(19) . . ?
C17 C16 H16 108.8 . . ?
C17 C16 C18 109.6(2) . . ?
C18 C16 P2 109.63(19) . . ?
C18 C16 H16 108.8 . . ?
C16 C17 H17A 109.5 . . ?
C16 C17 H17B 109.5 . . ?
C16 C17 H17C 109.5 . . ?
H17A C17 H17B 109.5 . . ?
H17A C17 H17C 109.5 . . ?
H17B C17 H17C 109.5 . . ?
C16 C18 H18A 109.5 . . ?
C16 C18 H18B 109.5 . . ?
C16 C18 H18C 109.5 . . ?
H18A C18 H18B 109.5 . . ?
H18A C18 H18C 109.5 . . ?
H18B C18 H18C 109.5 . . ?
C20 C19 P3 122.1(2) . . ?
C20 C19 C24 118.6(2) . . ?
C24 C19 P3 119.2(2) . . ?
C19 C20 H20 119.8 . . ?
C19 C20 C21 120.4(3) . . ?
C21 C20 H20 119.8 . . ?
C20 C21 H21 119.9 . . ?
C22 C21 C20 120.2(3) . . ?
C22 C21 H21 119.9 . . ?
C21 C22 H22 120.0 . . ?
C21 C22 C23 120.0(3) . . ?
C23 C22 H22 120.0 . . ?
C22 C23 H23 119.8 . . ?
C22 C23 C24 120.4(3) . . ?
C24 C23 H23 119.8 . . ?
C19 C24 H24 119.8 . . ?
C23 C24 C19 120.4(3) . . ?
C23 C24 H24 119.8 . . ?
P3 C25 H25 108.6 . . ?
C26 C25 P3 109.9(2) . . ?
C26 C25 H25 108.6 . . ?
C27 C25 P3 110.3(2) . . ?
C27 C25 H25 108.6 . . ?
C27 C25 C26 110.9(3) . . ?
C25 C26 H26A 109.5 . . ?
C25 C26 H26B 109.5 . . ?
C25 C26 H26C 109.5 . . ?
H26A C26 H26B 109.5 . . ?
H26A C26 H26C 109.5 . . ?
H26B C26 H26C 109.5 . . ?
C25 C27 H27A 109.5 . . ?
C25 C27 H27B 109.5 . . ?
C25 C27 H27C 109.5 . . ?
H27A C27 H27B 109.5 . . ?
H27A C27 H27C 109.5 . . ?
H27B C27 H27C 109.5 . . ?
O1 C28 H28A 110.3 . . ?
O1 C28 H28B 110.3 . . ?
O1 C28 C29 107.0(3) . . ?
H28A C28 H28B 108.6 . . ?
C29 C28 H28A 110.3 . . ?
C29 C28 H28B 110.3 . . ?
C28 C29 H29A 110.6 . . ?
C28 C29 H29B 110.6 . . ?
H29A C29 H29B 108.7 . . ?
C30 C29 C28 105.8(3) . . ?
C30 C29 H29A 110.6 . . ?
C30 C29 H29B 110.6 . . ?
C29 C30 H30A 110.8 . . ?
C29 C30 H30B 110.8 . . ?
C29 C30 C31 104.5(3) . . ?
H30A C30 H30B 108.9 . . ?
C31 C30 H30A 110.8 . . ?
C31 C30 H30B 110.8 . . ?
O1 C31 C30 106.0(2) . . ?
O1 C31 H31A 110.5 . . ?
O1 C31 H31B 110.5 . . ?
C30 C31 H31A 110.5 . . ?
C30 C31 H31B 110.5 . . ?
H31A C31 H31B 108.7 . . ?
P1 B1 H1A 106.9(19) . . ?
P1 B1 H1B 105.4(19) . . ?
P1 B1 H1C 104.8(19) . . ?
H1A B1 H1B 112(3) . . ?
H1A B1 H1C 109(3) . . ?
H1B B1 H1C 118(3) . . ?
P2 B2 H2A 107.7(18) . . ?
P2 B2 H2B 105.0(18) . . ?
P2 B2 H2C 106.9(18) . . ?
H2A B2 H2B 111(3) . . ?
H2A B2 H2C 108(3) . . ?
H2B B2 H2C 117(3) . . ?
P3 B3 H3A 104.7(16) . . ?
P3 B3 H3B 106.4(17) . . ?
P3 B3 H3C 102.5(15) . . ?
H3A B3 H3B 115(2) . . ?
H3A B3 H3C 122(2) . . ?
H3B B3 H3C 105(2) . . ?
O1 Li1 O3A 110.0(5) . . ?
O1 Li1 O4A 108.2(4) . . ?
O1 Li1 O2B 102.5(9) . . ?
O1 Li1 O3B 106.8(7) . . ?
O1 Li1 O4B 118.7(8) . . ?
O2A Li1 O1 111.5(4) . . ?
O2A Li1 O3A 106.8(7) . . ?
O2A Li1 O4A 117.7(5) . . ?
O3A Li1 O4A 102.1(8) . . ?
O2B Li1 O3B 112.0(11) . . ?
O2B Li1 O4B 111.2(12) . . ?
O3B Li1 O4B 105.6(11) . . ?
C32A O2A Li1 121.4(6) . . ?
C35A O2A Li1 122.6(5) . . ?
C35A O2A C32A 110.1(5) . . ?
C36A O3A Li1 122.3(9) . . ?
C39A O3A Li1 127.4(9) . . ?
C39A O3A C36A 109.8(9) . . ?
C40A O4A Li1 128.9(8) . . ?
C40A O4A C43A 106.9(7) . . ?
C43A O4A Li1 124.2(7) . . ?
O2A C32A H32A 110.4 . . ?
O2A C32A H32B 110.4 . . ?
O2A C32A C33A 106.6(5) . . ?
H32A C32A H32B 108.6 . . ?
C33A C32A H32A 110.4 . . ?
C33A C32A H32B 110.4 . . ?
C32A C33A H33A 111.3 . . ?
C32A C33A H33B 111.3 . . ?
C32A C33A C34A 102.2(6) . . ?
H33A C33A H33B 109.2 . . ?
C34A C33A H33A 111.3 . . ?
C34A C33A H33B 111.3 . . ?
C33A C34A H34A 110.5 . . ?
C33A C34A H34B 110.5 . . ?
C33A C34A C35A 106.1(6) . . ?
H34A C34A H34B 108.7 . . ?
C35A C34A H34A 110.5 . . ?
C35A C34A H34B 110.5 . . ?
O2A C35A C34A 104.8(5) . . ?
O2A C35A H35A 110.8 . . ?
O2A C35A H35B 110.8 . . ?
C34A C35A H35A 110.8 . . ?
C34A C35A H35B 110.8 . . ?
H35A C35A H35B 108.9 . . ?
O3A C36A H36A 111.6 . . ?
O3A C36A H36B 111.6 . . ?
O3A C36A C37A 100.9(12) . . ?
H36A C36A H36B 109.4 . . ?
C37A C36A H36A 111.6 . . ?
C37A C36A H36B 111.6 . . ?
C36A C37A H37A 111.9 . . ?
C36A C37A H37B 111.9 . . ?
H37A C37A H37B 109.6 . . ?
C38A C37A C36A 99.6(11) . . ?
C38A C37A H37A 111.9 . . ?
C38A C37A H37B 111.9 . . ?
C37A C38A H38A 112.3 . . ?
C37A C38A H38B 112.3 . . ?
C37A C38A C39A 97.5(9) . . ?
H38A C38A H38B 109.9 . . ?
C39A C38A H38A 112.3 . . ?
C39A C38A H38B 112.3 . . ?
O3A C39A C38A 104.8(9) . . ?
O3A C39A H39A 110.8 . . ?
O3A C39A H39B 110.8 . . ?
C38A C39A H39A 110.8 . . ?
C38A C39A H39B 110.8 . . ?
H39A C39A H39B 108.9 . . ?
O4A C40A H40A 110.2 . . ?
O4A C40A H40B 110.2 . . ?
O4A C40A C41A 107.3(8) . . ?
H40A C40A H40B 108.5 . . ?
C41A C40A H40A 110.2 . . ?
C41A C40A H40B 110.2 . . ?
C40A C41A H41A 111.2 . . ?
C40A C41A H41B 111.2 . . ?
H41A C41A H41B 109.1 . . ?
C42A C41A C40A 102.7(9) . . ?
C42A C41A H41A 111.2 . . ?
C42A C41A H41B 111.2 . . ?
C41A C42A H42A 111.4 . . ?
C41A C42A H42B 111.4 . . ?
C41A C42A C43A 102.0(7) . . ?
H42A C42A H42B 109.2 . . ?
C43A C42A H42A 111.4 . . ?
C43A C42A H42B 111.4 . . ?
O4A C43A C42A 101.8(7) . . ?
O4A C43A H43A 111.4 . . ?
O4A C43A H43B 111.4 . . ?
C42A C43A H43A 111.4 . . ?
C42A C43A H43B 111.4 . . ?
H43A C43A H43B 109.3 . . ?
C32B O2B Li1 124.9(14) . . ?
C35B O2B Li1 127.6(13) . . ?
C35B O2B C32B 106.1(15) . . ?
C36B O3B Li1 124.8(16) . . ?
C39B O3B Li1 123.6(13) . . ?
C39B O3B C36B 109.7(13) . . ?
C40B O4B Li1 118.5(16) . . ?
C40B O4B C43B 111.7(18) . . ?
C43B O4B Li1 121.8(14) . . ?
O2B C32B H32C 112.5 . . ?
O2B C32B H32D 112.5 . . ?
O2B C32B C33B 96.1(19) . . ?
H32C C32B H32D 110.1 . . ?
C33B C32B H32C 112.5 . . ?
C33B C32B H32D 112.5 . . ?
C32B C33B H33C 110.5 . . ?
C32B C33B H33D 110.5 . . ?
H33C C33B H33D 108.7 . . ?
C34B C33B C32B 106.0(19) . . ?
C34B C33B H33C 110.5 . . ?
C34B C33B H33D 110.5 . . ?
C33B C34B H34C 114.2 . . ?
C33B C34B H34D 114.2 . . ?
C33B C34B C35B 87.0(18) . . ?
H34C C34B H34D 111.3 . . ?
C35B C34B H34C 114.2 . . ?
C35B C34B H34D 114.2 . . ?
O2B C35B C34B 110.1(17) . . ?
O2B C35B H35C 109.6 . . ?
O2B C35B H35D 109.6 . . ?
C34B C35B H35C 109.6 . . ?
C34B C35B H35D 109.6 . . ?
H35C C35B H35D 108.1 . . ?
O3B C36B H36C 110.9 . . ?
O3B C36B H36D 110.9 . . ?
O3B C36B C37B 104.2(16) . . ?
H36C C36B H36D 108.9 . . ?
C37B C36B H36C 110.9 . . ?
C37B C36B H36D 110.9 . . ?
C36B C37B H37C 111.7 . . ?
C36B C37B H37D 111.7 . . ?
H37C C37B H37D 109.5 . . ?
C38B C37B C36B 100.3(16) . . ?
C38B C37B H37C 111.7 . . ?
C38B C37B H37D 111.7 . . ?
C37B C38B H38C 112.3 . . ?
C37B C38B H38D 112.3 . . ?
C37B C38B C39B 97.4(14) . . ?
H38C C38B H38D 109.9 . . ?
C39B C38B H38C 112.3 . . ?
C39B C38B H38D 112.3 . . ?
O3B C39B C38B 103.7(14) . . ?
O3B C39B H39C 111.0 . . ?
O3B C39B H39D 111.0 . . ?
C38B C39B H39C 111.0 . . ?
C38B C39B H39D 111.0 . . ?
H39C C39B H39D 109.0 . . ?
O4B C40B H40C 110.9 . . ?
O4B C40B H40D 110.9 . . ?
O4B C40B C41B 104(2) . . ?
H40C C40B H40D 108.9 . . ?
C41B C40B H40C 110.9 . . ?
C41B C40B H40D 110.9 . . ?
C40B C41B H41C 110.1 . . ?
C40B C41B H41D 110.1 . . ?
H41C C41B H41D 108.4 . . ?
C42B C41B C40B 108(2) . . ?
C42B C41B H41C 110.1 . . ?
C42B C41B H41D 110.1 . . ?
C41B C42B H42C 110.3 . . ?
C41B C42B H42D 110.3 . . ?
C41B C42B C43B 107.2(19) . . ?
H42C C42B H42D 108.5 . . ?
C43B C42B H42C 110.3 . . ?
C43B C42B H42D 110.3 . . ?
O4B C43B C42B 105.1(16) . . ?
O4B C43B H43C 110.7 . . ?
O4B C43B H43D 110.7 . . ?
C42B C43B H43C 110.7 . . ?
C42B C43B H43D 110.7 . . ?
H43C C43B H43D 108.8 . . ?

loop_
_geom_bond_atom_site_label_1
_geom_bond_atom_site_label_2
_geom_bond_distance
_geom_bond_site_symmetry_2
_geom_bond_publ_flag
Sn1 P1 2.6244(7) . ?
Sn1 P2 2.6323(6) . ?
Sn1 P3 2.6325(7) . ?
P1 C1 1.827(3) . ?
P1 C7 1.845(3) . ?
P1 B1 1.945(3) . ?
P2 C10 1.821(3) . ?
P2 C16 1.854(3) . ?
P2 B2 1.947(3) . ?
P3 C19 1.825(3) . ?
P3 C25 1.844(3) . ?
P3 B3 1.951(3) . ?
O1 C28 1.428(4) . ?
O1 C31 1.436(3) . ?
O1 Li1 1.905(5) . ?
C1 C2 1.392(4) . ?
C1 C6 1.395(4) . ?
C2 H2 0.9500 . ?
C2 C3 1.391(4) . ?
C3 H3 0.9500 . ?
C3 C4 1.375(5) . ?
C4 H4 0.9500 . ?
C4 C5 1.377(5) . ?
C5 H5 0.9500 . ?
C5 C6 1.390(5) . ?
C6 H6 0.9500 . ?
C7 H7 1.0000 . ?
C7 C8 1.532(4) . ?
C7 C9 1.530(4) . ?
C8 H8A 0.9800 . ?
C8 H8B 0.9800 . ?
C8 H8C 0.9800 . ?
C9 H9A 0.9800 . ?
C9 H9B 0.9800 . ?
C9 H9C 0.9800 . ?
C10 C11 1.398(4) . ?
C10 C15 1.391(4) . ?
C11 H11 0.9500 . ?
C11 C12 1.390(4) . ?
C12 H12 0.9500 . ?
C12 C13 1.379(4) . ?
C13 H13 0.9500 . ?
C13 C14 1.365(5) . ?
C14 H14 0.9500 . ?
C14 C15 1.393(4) . ?
C15 H15 0.9500 . ?
C16 H16 1.0000 . ?
C16 C17 1.527(4) . ?
C16 C18 1.530(4) . ?
C17 H17A 0.9800 . ?
C17 H17B 0.9800 . ?
C17 H17C 0.9800 . ?
C18 H18A 0.9800 . ?
C18 H18B 0.9800 . ?
C18 H18C 0.9800 . ?
C19 C20 1.392(4) . ?
C19 C24 1.397(4) . ?
C20 H20 0.9500 . ?
C20 C21 1.394(4) . ?
C21 H21 0.9500 . ?
C21 C22 1.375(5) . ?
C22 H22 0.9500 . ?
C22 C23 1.377(5) . ?
C23 H23 0.9500 . ?
C23 C24 1.386(4) . ?
C24 H24 0.9500 . ?
C25 H25 1.0000 . ?
C25 C26 1.527(5) . ?
C25 C27 1.520(4) . ?
C26 H26A 0.9800 . ?
C26 H26B 0.9800 . ?
C26 H26C 0.9800 . ?
C27 H27A 0.9800 . ?
C27 H27B 0.9800 . ?
C27 H27C 0.9800 . ?
C28 H28A 0.9900 . ?
C28 H28B 0.9900 . ?
C28 C29 1.490(5) . ?
C29 H29A 0.9900 . ?
C29 H29B 0.9900 . ?
C29 C30 1.468(5) . ?
C30 H30A 0.9900 . ?
C30 H30B 0.9900 . ?
C30 C31 1.499(5) . ?
C31 H31A 0.9900 . ?
C31 H31B 0.9900 . ?
B1 H1A 1.12(4) . ?
B1 H1B 1.10(4) . ?
B1 H1C 1.08(4) . ?
B2 H2A 1.12(4) . ?
B2 H2B 1.12(4) . ?
B2 H2C 1.10(4) . ?
B3 H3A 1.15(3) . ?
B3 H3B 1.12(3) . ?
B3 H3C 1.25(3) . ?
Li1 O2A 1.899(7) . ?
Li1 O3A 1.929(9) . ?
Li1 O4A 1.937(8) . ?
Li1 O2B 1.907(13) . ?
Li1 O3B 1.913(13) . ?
Li1 O4B 1.923(14) . ?
O2A C32A 1.453(8) . ?
O2A C35A 1.421(7) . ?
O3A C36A 1.442(11) . ?
O3A C39A 1.433(9) . ?
O4A C40A 1.440(9) . ?
O4A C43A 1.446(7) . ?
C32A H32A 0.9900 . ?
C32A H32B 0.9900 . ?
C32A C33A 1.477(8) . ?
C33A H33A 0.9900 . ?
C33A H33B 0.9900 . ?
C33A C34A 1.497(8) . ?
C34A H34A 0.9900 . ?
C34A H34B 0.9900 . ?
C34A C35A 1.524(9) . ?
C35A H35A 0.9900 . ?
C35A H35B 0.9900 . ?
C36A H36A 0.9900 . ?
C36A H36B 0.9900 . ?
C36A C37A 1.541(13) . ?
C37A H37A 0.9900 . ?
C37A H37B 0.9900 . ?
C37A C38A 1.511(10) . ?
C38A H38A 0.9900 . ?
C38A H38B 0.9900 . ?
C38A C39A 1.557(11) . ?
C39A H39A 0.9900 . ?
C39A H39B 0.9900 . ?
C40A H40A 0.9900 . ?
C40A H40B 0.9900 . ?
C40A C41A 1.523(8) . ?
C41A H41A 0.9900 . ?
C41A H41B 0.9900 . ?
C41A C42A 1.438(9) . ?
C42A H42A 0.9900 . ?
C42A H42B 0.9900 . ?
C42A C43A 1.547(10) . ?
C43A H43A 0.9900 . ?
C43A H43B 0.9900 . ?
O2B C32B 1.447(15) . ?
O2B C35B 1.417(15) . ?
O3B C36B 1.429(15) . ?
O3B C39B 1.424(13) . ?
O4B C40B 1.436(16) . ?
O4B C43B 1.438(14) . ?
C32B H32C 0.9900 . ?
C32B H32D 0.9900 . ?
C32B C33B 1.505(16) . ?
C33B H33C 0.9900 . ?
C33B H33D 0.9900 . ?
C33B C34B 1.472(17) . ?
C34B H34C 0.9900 . ?
C34B H34D 0.9900 . ?
C34B C35B 1.514(17) . ?
C35B H35C 0.9900 . ?
C35B H35D 0.9900 . ?
C36B H36C 0.9900 . ?
C36B H36D 0.9900 . ?
C36B C37B 1.535(15) . ?
C37B H37C 0.9900 . ?
C37B H37D 0.9900 . ?
C37B C38B 1.504(14) . ?
C38B H38C 0.9900 . ?
C38B H38D 0.9900 . ?
C38B C39B 1.562(14) . ?
C39B H39C 0.9900 . ?
C39B H39D 0.9900 . ?
C40B H40C 0.9900 . ?
C40B H40D 0.9900 . ?
C40B C41B 1.499(15) . ?
C41B H41C 0.9900 . ?
C41B H41D 0.9900 . ?
C41B C42B 1.424(15) . ?
C42B H42C 0.9900 . ?
C42B H42D 0.9900 . ?
C42B C43B 1.513(16) . ?
C43B H43C 0.9900 . ?
C43B H43D 0.9900 . ?

loop_
_geom_torsion_atom_site_label_1
_geom_torsion_atom_site_label_2
_geom_torsion_atom_site_label_3
_geom_torsion_atom_site_label_4
_geom_torsion
_geom_torsion_site_symmetry_1
_geom_torsion_site_symmetry_2
_geom_torsion_site_symmetry_3
_geom_torsion_site_symmetry_4
_geom_torsion_publ_flag
Sn1 P1 C1 C2 78.8(2) . . . . ?
Sn1 P1 C1 C6 -99.5(2) . . . . ?
Sn1 P1 C7 C8 173.28(19) . . . . ?
Sn1 P1 C7 C9 50.4(2) . . . . ?
Sn1 P2 C10 C11 75.1(2) . . . . ?
Sn1 P2 C10 C15 -105.2(2) . . . . ?
Sn1 P2 C16 C17 -178.35(17) . . . . ?
Sn1 P2 C16 C18 60.2(2) . . . . ?
Sn1 P3 C19 C20 75.9(2) . . . . ?
Sn1 P3 C19 C24 -103.1(2) . . . . ?
Sn1 P3 C25 C26 169.29(18) . . . . ?
Sn1 P3 C25 C27 46.8(2) . . . . ?
P1 C1 C2 C3 -178.6(2) . . . . ?
P1 C1 C6 C5 177.0(3) . . . . ?
P2 C10 C11 C12 179.0(2) . . . . ?
P2 C10 C15 C14 -179.6(2) . . . . ?
P3 C19 C20 C21 -179.8(2) . . . . ?
P3 C19 C24 C23 178.9(2) . . . . ?
O1 C28 C29 C30 17.2(4) . . . . ?
O1 Li1 O2A C32A -68.0(7) . . . . ?
O1 Li1 O2A C35A 82.3(8) . . . . ?
C1 P1 C7 C8 -59.7(2) . . . . ?
C1 P1 C7 C9 177.4(2) . . . . ?
C1 C2 C3 C4 1.5(5) . . . . ?
C2 C1 C6 C5 -1.3(5) . . . . ?
C2 C3 C4 C5 -1.0(6) . . . . ?
C3 C4 C5 C6 -0.6(6) . . . . ?
C4 C5 C6 C1 1.8(6) . . . . ?
C6 C1 C2 C3 -0.3(4) . . . . ?
C7 P1 C1 C2 -41.5(3) . . . . ?
C7 P1 C1 C6 140.2(3) . . . . ?
C10 P2 C16 C17 -52.2(2) . . . . ?
C10 P2 C16 C18 -173.57(19) . . . . ?
C10 C11 C12 C13 0.5(4) . . . . ?
C11 C10 C15 C14 0.0(4) . . . . ?
C11 C12 C13 C14 0.3(4) . . . . ?
C12 C13 C14 C15 -1.0(5) . . . . ?
C13 C14 C15 C10 0.8(4) . . . . ?
C15 C10 C11 C12 -0.6(4) . . . . ?
C16 P2 C10 C11 -44.0(2) . . . . ?
C16 P2 C10 C15 135.6(2) . . . . ?
C19 P3 C25 C26 -60.6(2) . . . . ?
C19 P3 C25 C27 176.9(2) . . . . ?
C19 C20 C21 C22 1.5(5) . . . . ?
C20 C19 C24 C23 -0.2(4) . . . . ?
C20 C21 C22 C23 -1.3(5) . . . . ?
C21 C22 C23 C24 0.3(5) . . . . ?
C22 C23 C24 C19 0.4(5) . . . . ?
C24 C19 C20 C21 -0.8(4) . . . . ?
C25 P3 C19 C20 -48.1(3) . . . . ?
C25 P3 C19 C24 132.9(2) . . . . ?
C28 O1 C31 C30 -15.0(4) . . . . ?
C28 C29 C30 C31 -25.8(4) . . . . ?
C29 C30 C31 O1 25.3(4) . . . . ?
C31 O1 C28 C29 -1.2(4) . . . . ?
B1 P1 C1 C2 -160.4(2) . . . . ?
B1 P1 C1 C6 21.4(3) . . . . ?
B1 P1 C7 C8 59.6(3) . . . . ?
B1 P1 C7 C9 -63.2(3) . . . . ?
B2 P2 C10 C11 -160.8(2) . . . . ?
B2 P2 C10 C15 18.9(3) . . . . ?
B2 P2 C16 C17 65.9(2) . . . . ?
B2 P2 C16 C18 -55.5(2) . . . . ?
B3 P3 C19 C20 -166.2(2) . . . . ?
B3 P3 C19 C24 14.7(3) . . . . ?
B3 P3 C25 C26 58.8(2) . . . . ?
B3 P3 C25 C27 -63.7(3) . . . . ?
Li1 O1 C28 C29 171.4(3) . . . . ?
Li1 O1 C31 C30 172.2(3) . . . . ?
Li1 O2A C32A C33A 133.5(6) . . . . ?
Li1 O2A C35A C34A -152.8(8) . . . . ?
Li1 O3A C36A C37A -162.7(14) . . . . ?
Li1 O3A C39A C38A -165.4(15) . . . . ?
Li1 O4A C40A C41A -169.6(9) . . . . ?
Li1 O4A C43A C42A 146.5(8) . . . . ?
Li1 O2B C32B C33B 149(2) . . . . ?
Li1 O2B C35B C34B 176(2) . . . . ?
Li1 O3B C36B C37B -175.2(19) . . . . ?
Li1 O3B C39B C38B 145(2) . . . . ?
Li1 O4B C40B C41B 162.4(18) . . . . ?
Li1 O4B C43B C42B -151.1(19) . . . . ?
O2A C32A C33A C34A 30.7(9) . . . . ?
O3A Li1 O2A C32A 52.2(10) . . . . ?
O3A Li1 O2A C35A -157.6(8) . . . . ?
O3A C36A C37A C38A -47.1(17) . . . . ?
O4A Li1 O2A C32A 166.0(7) . . . . ?
O4A Li1 O2A C35A -43.7(9) . . . . ?
O4A C40A C41A C42A 21.0(12) . . . . ?
C32A O2A C35A C34A 0.4(10) . . . . ?
C32A C33A C34A C35A -30.4(10) . . . . ?
C33A C34A C35A O2A 19.1(10) . . . . ?
C35A O2A C32A C33A -20.1(9) . . . . ?
C36A O3A C39A C38A 7(2) . . . . ?
C36A C37A C38A C39A 49.6(12) . . . . ?
C37A C38A C39A O3A -35.9(13) . . . . ?
C39A O3A C36A C37A 25(2) . . . . ?
C40A O4A C43A C42A -30.5(11) . . . . ?
C40A C41A C42A C43A -38.7(10) . . . . ?
C41A C42A C43A O4A 43.9(10) . . . . ?
C43A O4A C40A C41A 7.3(13) . . . . ?
O2B C32B C33B C34B 51(3) . . . . ?
O3B C36B C37B C38B 38(3) . . . . ?
O4B C40B C41B C42B -19(3) . . . . ?
C32B O2B C35B C34B -17(3) . . . . ?
C32B C33B C34B C35B -57(3) . . . . ?
C33B C34B C35B O2B 44(3) . . . . ?
C35B O2B C32B C33B -18(3) . . . . ?
C36B O3B C39B C38B -20(3) . . . . ?
C36B C37B C38B C39B -47.6(19) . . . . ?
C37B C38B C39B O3B 42.6(19) . . . . ?
C39B O3B C36B C37B -11(3) . . . . ?
C40B O4B C43B C42B -3(3) . . . . ?
C40B C41B C42B C43B 17(3) . . . . ?
C41B C42B C43B O4B -9(3) . . . . ?
C43B O4B C40B C41B 13(3) . . . . ?
